data_8106099
loop_
_publ_author_name
'Xin, Wang'
'Qingyun, Liu'
'Liguo, Yang'
'Nana, Liu'
'Yuqiang, Dai'

_publ_section_title
;
 Crystal structure of
 catena-poly[diaqua-bis(\m2-1H-benzo[d]imidazole-5-carboxylato-\k2
 N:O)nickel(II)] dihydrate, C16H18N4NiO8
;
_journal_issue 2
_journal_name_full 'Zeitschrift f\"ur Kristallographie - New Crystal Structures'
_journal_page_first 203
_journal_page_last 204
_journal_paper_doi 10.1515/ncrs-2017-0199
_journal_volume 233
_journal_year 2018
_chemical_formula_sum 'C16 H18 N4 Ni O8'
_chemical_formula_weight 453.05
_space_group_crystal_system monoclinic
_space_group_IT_number 15
_space_group_name_Hall '-C 2yc'
_space_group_name_H-M_alt 'C 1 2/c 1'
_atom_sites_solution_hydrogens mixed
_cell_angle_alpha 90
_cell_angle_beta 118.1970(10)
_cell_angle_gamma 90
_cell_formula_units_Z 4
_cell_length_a 16.1598(8)
_cell_length_b 8.7803(5)
_cell_length_c 14.1809(11)
_cell_measurement_reflns_used 3558
_cell_measurement_temperature 273(2)
_cell_measurement_theta_max 28.25
_cell_measurement_theta_min 2.73
_cell_volume 1773.32(19)
_computing_cell_refinement 'Bruker SMART'
_computing_data_collection 'Bruker SMART'
_computing_data_reduction 'Bruker SAINT'
_computing_molecular_graphics 'Bruker SHELXTL'
_computing_publication_material 'Bruker SHELXTL'
_computing_structure_refinement 'SHELXL-2013 (Sheldrick, 2013)'
_computing_structure_solution 'Bruker SHELXTL'
_diffrn_ambient_temperature 273(2)
_diffrn_measured_fraction_theta_full 0.979
_diffrn_measured_fraction_theta_max 1.000
_diffrn_measurement_device_type 'CCD area detector'
_diffrn_measurement_method 'phi and omega scans'
_diffrn_radiation_type MoK\a
_diffrn_radiation_wavelength 0.71073
_diffrn_reflns_av_R_equivalents 0.0164
_diffrn_reflns_av_unetI/netI 0.0163
_diffrn_reflns_Laue_measured_fraction_full 0.979
_diffrn_reflns_Laue_measured_fraction_max 1.000
_diffrn_reflns_limit_h_max 12
_diffrn_reflns_limit_h_min -19
_diffrn_reflns_limit_k_max 10
_diffrn_reflns_limit_k_min -10
_diffrn_reflns_limit_l_max 16
_diffrn_reflns_limit_l_min -13
_diffrn_reflns_number 4327
_diffrn_reflns_point_group_measured_fraction_full 0.979
_diffrn_reflns_point_group_measured_fraction_max 1.000
_diffrn_reflns_theta_full 25.242
_diffrn_reflns_theta_max 25.043
_diffrn_reflns_theta_min 2.725
_diffrn_source 'sealed tube'
_exptl_absorpt_coefficient_mu 1.151
_exptl_absorpt_correction_T_max 0.794
_exptl_absorpt_correction_T_min 0.705
_exptl_absorpt_correction_type multi-scan
_exptl_absorpt_process_details sadabs
_exptl_crystal_colour green
_exptl_crystal_density_diffrn 1.697
_exptl_crystal_description block
_exptl_crystal_F_000 936
_exptl_crystal_size_max 0.380
_exptl_crystal_size_mid 0.260
_exptl_crystal_size_min 0.200
_refine_diff_density_max 0.338
_refine_diff_density_min -0.258
_refine_diff_density_rms 0.054
_refine_ls_extinction_coef .
_refine_ls_extinction_method none
_refine_ls_goodness_of_fit_ref 1.035
_refine_ls_hydrogen_treatment constr
_refine_ls_matrix_type full
_refine_ls_number_parameters 133
_refine_ls_number_reflns 1568
_refine_ls_number_restraints 0
_refine_ls_restrained_S_all 1.035
_refine_ls_R_factor_all 0.0236
_refine_ls_R_factor_gt 0.0220
_refine_ls_shift/su_max 0.000
_refine_ls_shift/su_mean 0.000
_refine_ls_structure_factor_coef Fsqd
_refine_ls_weighting_details 'w=1/[\s^2^(Fo^2^)+(0.0360P)^2^+1.4042P] where P=(Fo^2^+2Fc^2^)/3'
_refine_ls_weighting_scheme calc
_refine_ls_wR_factor_gt 0.0584
_refine_ls_wR_factor_ref 0.0598
_reflns_Friedel_coverage 0.000
_reflns_Friedel_fraction_full .
_reflns_Friedel_fraction_max .
_reflns_number_gt 1474
_reflns_number_total 1568
_reflns_threshold_expression 'I > 2\s(I)'
_cod_data_source_file suppl_ncrs-2017-0199_suppl.cif
_cod_data_source_block 1
_cod_original_sg_symbol_H-M 'C 2/c'
_cod_database_code 8106099
_shelx_space_group_comment
;
The symmetry employed for this shelxl refinement is uniquely defined
by the following loop, which should always be used as a source of
symmetry information in preference to the above space-group names.
They are only intended as comments.
;
_shelx_estimated_absorpt_t_min 0.669
_shelx_estimated_absorpt_t_max 0.802
_shelxl_version_number 2013-4

loop_
_space_group_symop_operation_xyz
'x, y, z'
'-x, y, -z+1/2'
'x+1/2, y+1/2, z'
'-x+1/2, y+1/2, -z+1/2'
'-x, -y, -z'
'x, -y, z-1/2'
'-x+1/2, -y+1/2, -z'
'x+1/2, -y+1/2, z-1/2'

loop_
_atom_site_label
_atom_site_type_symbol
_atom_site_fract_x
_atom_site_fract_y
_atom_site_fract_z
_atom_site_U_iso_or_equiv
_atom_site_adp_type
_atom_site_occupancy
_atom_site_site_symmetry_order
_atom_site_calc_flag
_atom_site_refinement_flags_posn
_atom_site_refinement_flags_adp
_atom_site_refinement_flags_occupancy
_atom_site_disorder_assembly
_atom_site_disorder_group
Ni1 Ni 0.0000 1.0000 0.0000 0.02092(11) Uani 1 2 d S . P . .
O1 O 0.09367(8) 0.93388(12) 0.16166(8) 0.0272(2) Uani 1 1 d . . . . .
O2 O 0.16481(8) 0.72938(13) 0.14089(9) 0.0324(3) Uani 1 1 d . . . . .
O3 O -0.07765(8) 1.13558(13) 0.05024(9) 0.0340(3) Uani 1 1 d . . . . .
H9 H -0.1123 1.1915 -0.0028 0.051 Uiso 1 1 d R U . . .
H10 H -0.0999 1.1414 0.0938 0.051 Uiso 1 1 d R U . . .
C1 C 0.13350(10) 0.80590(17) 0.19249(12) 0.0243(3) Uani 1 1 d . . . . .
C3 C 0.10419(10) 0.81796(17) 0.34983(12) 0.0240(3) Uani 1 1 d . . . . .
H3 H 0.0768 0.9132 0.3269 0.029 Uiso 1 1 calc R U . . .
C2 C 0.14242(10) 0.74053(17) 0.29469(12) 0.0244(3) Uani 1 1 d . . . . .
C4 C 0.10743(10) 0.75090(17) 0.43998(12) 0.0233(3) Uani 1 1 d . . . . .
C6 C 0.14652(11) 0.60571(18) 0.47196(12) 0.0269(3) Uani 1 1 d . . . . .
C7 C 0.18671(13) 0.52743(19) 0.41909(14) 0.0337(4) Uani 1 1 d . . . . .
H7 H 0.2140 0.4322 0.4422 0.040 Uiso 1 1 calc R U . . .
C5 C 0.08998(11) 0.68848(18) 0.57616(12) 0.0291(3) Uani 1 1 d . . . . .
H5 H 0.0734 0.6907 0.6306 0.035 Uiso 1 1 calc R U . . .
C8 C 0.18462(12) 0.59641(19) 0.33101(13) 0.0308(4) Uani 1 1 d . . . . .
H8 H 0.2117 0.5470 0.2943 0.037 Uiso 1 1 calc R U . . .
N1 N 0.07270(9) 0.80092(15) 0.50807(10) 0.0261(3) Uani 1 1 d . . . . .
N2 N 0.13392(10) 0.57039(16) 0.55931(11) 0.0313(3) Uani 1 1 d . . . . .
H2 H 0.1511 0.4877 0.5961 0.038 Uiso 1 1 calc R U . . .
O4 O 0.85326(10) 0.16957(16) 0.19135(11) 0.0485(4) Uani 1 1 d . . . . .
H11 H 0.8666 0.0973 0.2361 0.073 Uiso 1 1 d R U . . .
H12 H 0.7999 0.2018 0.1806 0.073 Uiso 1 1 d R U . . .

loop_
_atom_site_aniso_label
_atom_site_aniso_U_11
_atom_site_aniso_U_22
_atom_site_aniso_U_33
_atom_site_aniso_U_23
_atom_site_aniso_U_13
_atom_site_aniso_U_12
Ni1 0.02961(17) 0.01788(16) 0.02092(16) -0.00033(9) 0.01658(13) -0.00128(10)
O1 0.0390(6) 0.0218(5) 0.0245(5) -0.0007(4) 0.0181(5) 0.0005(5)
O2 0.0469(7) 0.0300(6) 0.0298(6) 0.0001(5) 0.0258(5) 0.0072(5)
O3 0.0452(7) 0.0357(6) 0.0320(6) 0.0074(5) 0.0271(5) 0.0102(5)
C1 0.0268(7) 0.0234(8) 0.0236(7) -0.0036(6) 0.0127(6) -0.0029(6)
C3 0.0291(8) 0.0199(7) 0.0247(7) 0.0006(6) 0.0140(6) 0.0013(6)
C2 0.0273(7) 0.0244(8) 0.0225(7) -0.0011(6) 0.0126(6) -0.0005(6)
C4 0.0268(7) 0.0222(7) 0.0227(7) -0.0014(6) 0.0131(6) -0.0001(6)
C6 0.0335(8) 0.0239(8) 0.0242(8) 0.0025(6) 0.0143(7) 0.0024(6)
C7 0.0456(10) 0.0246(8) 0.0327(9) 0.0049(7) 0.0200(8) 0.0121(7)
C5 0.0393(9) 0.0283(8) 0.0256(8) 0.0023(6) 0.0203(7) 0.0017(7)
C8 0.0390(9) 0.0292(8) 0.0292(8) -0.0006(7) 0.0202(7) 0.0084(7)
N1 0.0337(7) 0.0248(7) 0.0249(6) 0.0008(5) 0.0181(6) 0.0022(6)
N2 0.0458(8) 0.0241(7) 0.0280(7) 0.0083(6) 0.0207(6) 0.0066(6)
O4 0.0679(9) 0.0467(8) 0.0485(8) 0.0176(6) 0.0421(7) 0.0205(7)

loop_
_atom_type_symbol
_atom_type_description
_atom_type_scat_dispersion_real
_atom_type_scat_dispersion_imag
_atom_type_scat_source
C C 0.0033 0.0016 'International Tables Vol C Tables 4.2.6.8 and 6.1.1.4'
H H 0.0000 0.0000 'International Tables Vol C Tables 4.2.6.8 and 6.1.1.4'
N N 0.0061 0.0033 'International Tables Vol C Tables 4.2.6.8 and 6.1.1.4'
O O 0.0106 0.0060 'International Tables Vol C Tables 4.2.6.8 and 6.1.1.4'
Ni Ni 0.3393 1.1124 'International Tables Vol C Tables 4.2.6.8 and 6.1.1.4'

loop_
_geom_angle_atom_site_label_1
_geom_angle_atom_site_label_2
_geom_angle_atom_site_label_3
_geom_angle
_geom_angle_site_symmetry_1
_geom_angle_site_symmetry_3
N1 Ni1 N1 180.0 6_575 2
N1 Ni1 O3 94.77(5) 6_575 5_575
N1 Ni1 O3 85.23(5) 2 5_575
N1 Ni1 O3 85.23(5) 6_575 .
N1 Ni1 O3 94.77(5) 2 .
O3 Ni1 O3 180.00(5) 5_575 .
N1 Ni1 O1 85.78(5) 6_575 5_575
N1 Ni1 O1 94.22(5) 2 5_575
O3 Ni1 O1 91.38(4) 5_575 5_575
O3 Ni1 O1 88.62(4) . 5_575
N1 Ni1 O1 94.22(5) 6_575 .
N1 Ni1 O1 85.78(5) 2 .
O3 Ni1 O1 88.62(4) 5_575 .
O3 Ni1 O1 91.38(4) . .
O1 Ni1 O1 180.0 5_575 .
C1 O1 Ni1 126.59(9) . .
Ni1 O3 H9 106.2 . .
Ni1 O3 H10 144.3 . .
H9 O3 H10 106.3 . .
O2 C1 O1 123.38(14) . .
O2 C1 C2 118.32(13) . .
O1 C1 C2 118.30(13) . .
C2 C3 C4 118.72(14) . .
C2 C3 H3 120.6 . .
C4 C3 H3 120.6 . .
C3 C2 C8 120.10(14) . .
C3 C2 C1 119.56(14) . .
C8 C2 C1 120.23(13) . .
C3 C4 N1 130.65(14) . .
C3 C4 C6 120.03(14) . .
N1 C4 C6 109.24(13) . .
N2 C6 C7 132.80(15) . .
N2 C6 C4 105.06(13) . .
C7 C6 C4 122.15(14) . .
C8 C7 C6 117.20(15) . .
C8 C7 H7 121.4 . .
C6 C7 H7 121.4 . .
N1 C5 N2 113.36(14) . .
N1 C5 H5 123.3 . .
N2 C5 H5 123.3 . .
C7 C8 C2 121.73(15) . .
C7 C8 H8 119.1 . .
C2 C8 H8 119.1 . .
C5 N1 C4 104.84(13) . .
C5 N1 Ni1 126.15(11) . 2
C4 N1 Ni1 128.86(10) . 2
C5 N2 C6 107.51(13) . .
C5 N2 H2 126.2 . .
C6 N2 H2 126.2 . .
H11 O4 H12 105.1 . .

loop_
_geom_bond_atom_site_label_1
_geom_bond_atom_site_label_2
_geom_bond_distance
_geom_bond_site_symmetry_2
Ni1 N1 2.0789(13) 6_575
Ni1 N1 2.0789(13) 2
Ni1 O3 2.0842(11) 5_575
Ni1 O3 2.0843(11) .
Ni1 O1 2.1458(10) 5_575
Ni1 O1 2.1458(10) .
O1 C1 1.2658(19) .
O2 C1 1.2620(19) .
O3 H9 0.8500 .
O3 H10 0.8499 .
C1 C2 1.501(2) .
C3 C2 1.383(2) .
C3 C4 1.386(2) .
C3 H3 0.9300 .
C2 C8 1.414(2) .
C4 N1 1.3972(19) .
C4 C6 1.400(2) .
C6 N2 1.382(2) .
C6 C7 1.384(2) .
C7 C8 1.374(2) .
C7 H7 0.9300 .
C5 N1 1.315(2) .
C5 N2 1.340(2) .
C5 H5 0.9300 .
C8 H8 0.9300 .
N1 Ni1 2.0789(13) 2
N2 H2 0.8600 .
O4 H11 0.8500 .
O4 H12 0.8501 .

loop_
_geom_hbond_atom_site_label_D
_geom_hbond_atom_site_label_H
_geom_hbond_atom_site_label_A
_geom_hbond_distance_DH
_geom_hbond_distance_HA
_geom_hbond_distance_DA
_geom_hbond_angle_DHA
_geom_hbond_site_symmetry_A
O4 H12 O2 0.85 1.99 2.8289(18) 166.7 3_545
O4 H11 O1 0.85 1.92 2.7701(16) 175.6 2_645
N2 H2 O2 0.86 1.99 2.8230(18) 163.4 6_566
O3 H10 O4 0.85 1.88 2.7295(17) 175.8 1_465
O3 H9 O2 0.85 1.86 2.6699(16) 158.2 5_575

loop_
_geom_torsion_atom_site_label_1
_geom_torsion_atom_site_label_2
_geom_torsion_atom_site_label_3
_geom_torsion_atom_site_label_4
_geom_torsion
_geom_torsion_site_symmetry_1
_geom_torsion_site_symmetry_2
_geom_torsion_site_symmetry_3
_geom_torsion_site_symmetry_4
Ni1 O1 C1 O2 37.8(2) . . . .
Ni1 O1 C1 C2 -141.05(11) . . . .
C4 C3 C2 C8 -0.6(2) . . . .
C4 C3 C2 C1 175.61(13) . . . .
O2 C1 C2 C3 -176.49(14) . . . .
O1 C1 C2 C3 2.4(2) . . . .
O2 C1 C2 C8 -0.3(2) . . . .
O1 C1 C2 C8 178.66(14) . . . .
C2 C3 C4 N1 -178.18(15) . . . .
C2 C3 C4 C6 -1.7(2) . . . .
C3 C4 C6 N2 -176.79(14) . . . .
N1 C4 C6 N2 0.35(17) . . . .
C3 C4 C6 C7 3.0(2) . . . .
N1 C4 C6 C7 -179.85(15) . . . .
N2 C6 C7 C8 177.99(17) . . . .
C4 C6 C7 C8 -1.7(3) . . . .
C6 C7 C8 C2 -0.7(3) . . . .
C3 C2 C8 C7 1.9(2) . . . .
C1 C2 C8 C7 -174.32(16) . . . .
N2 C5 N1 C4 0.77(18) . . . .
N2 C5 N1 Ni1 176.55(10) . . . 2
C3 C4 N1 C5 176.06(16) . . . .
C6 C4 N1 C5 -0.67(17) . . . .
C3 C4 N1 Ni1 0.4(2) . . . 2
C6 C4 N1 Ni1 -176.29(11) . . . 2
N1 C5 N2 C6 -0.6(2) . . . .
C7 C6 N2 C5 -179.66(19) . . . .
C4 C6 N2 C5 0.11(17) . . . .
